data_7159516
loop_
_publ_author_name
'Prieto, Elena'
'Mart&#xed;n, Jorge D'
'Nieto, Javier'
'Andr&#xe9;s, Celia'

_publ_section_title
;
 Enantioselective synthesis of 3-hydroxy- and
 3-amino-3-alkynyl-2-oxindoles by the dimethylzinc-mediated addition of
 terminal alkynes to isatins and isatin-derived ketimines.
;
_journal_issue 34
_journal_name_full 'Organic &amp; biomolecular chemistry'
_journal_page_first 6940
_journal_page_last 6948
_journal_paper_doi 10.1039/d3ob01023f
_journal_volume 21
_journal_year 2023
_chemical_absolute_configuration ad
_chemical_formula_moiety 'C30 H20 Cl4 N2 O2'
_chemical_formula_sum 'C30 H20 Cl4 N2 O2'
_chemical_formula_weight 582.28
_space_group_crystal_system monoclinic
_space_group_IT_number 4
_space_group_name_Hall 'P 2yb'
_space_group_name_H-M_alt 'P 1 21 1'
_atom_sites_solution_hydrogens geom
_atom_sites_solution_primary dual
_audit_creation_date 2021-04-19
_audit_creation_method
;
Olex2 1.3
(compiled 2020.11.12 svn.r5f609507 for OlexSys, GUI svn.r6272)
;
_audit_update_record
;
2021-07-19 deposited with the CCDC.	2023-08-02 downloaded from the CCDC.
;
_cell_angle_alpha 90
_cell_angle_beta 101.147(3)
_cell_angle_gamma 90
_cell_formula_units_Z 2
_cell_length_a 12.1758(3)
_cell_length_b 5.34020(10)
_cell_length_c 21.8778(6)
_cell_measurement_reflns_used 3548
_cell_measurement_temperature 298.15
_cell_measurement_theta_max 74.6930
_cell_measurement_theta_min 3.8310
_cell_volume 1395.68(6)
_computing_cell_refinement 'CrysAlisPro 1.171.40.67a (Rigaku OD, 2019)'
_computing_data_collection 'CrysAlisPro 1.171.40.67a (Rigaku OD, 2019)'
_computing_data_reduction 'CrysAlisPro 1.171.40.67a (Rigaku OD, 2019)'
_computing_molecular_graphics 'Olex2 1.3 (Dolomanov et al., 2009)'
_computing_publication_material 'Olex2 1.3 (Dolomanov et al., 2009)'
_computing_structure_refinement 'SHELXL 2018/3 (Sheldrick, 2015)'
_computing_structure_solution 'SHELXT  (Sheldrick, 2015)'
_diffrn_ambient_temperature 298.15
_diffrn_detector 'CCD plate'
_diffrn_detector_area_resol_mean 10.4757
_diffrn_detector_type Atlas
_diffrn_measured_fraction_theta_full 0.999
_diffrn_measured_fraction_theta_max 0.979
_diffrn_measurement_details
;
List of Runs (angles in degrees, time in seconds):

  # Type    Start    End  Width  t~exp~   \w     \q     \k     \f   Frames
#--------------------------------------------------------------------------
  1  \w    -89.00   1.00   1.00   13.82    --  -41.06 122.00-123.00   90
  2  \w    -70.00 -44.00   1.00   13.82    --  -41.06 178.00-120.00   26
  3  \w   -111.00  -8.00   1.00   13.82    --  -41.06 -77.00 150.00  103
  4  \w    -68.00 -39.00   1.00   13.82    --  -41.06 178.00 150.00   29
  5  \w   -100.00 -17.00   1.00   13.82    --  -41.06 -57.00  30.00   83
  6  \w     75.00 134.00   1.00   55.29    --  110.01 -30.00   0.00   59
  7  \w     35.00  60.00   1.00   55.29    --  110.01 -30.00   0.00   25
  8  \w     38.00 134.00   1.00   55.29    --  110.01 -45.00 -90.00   96
  9  \w     65.00 108.00   1.00   55.29    --  110.01-125.00  60.00   43
 10  \w     47.00 116.00   1.00   55.29    --  110.01-125.00 -90.00   69
 11  \w     48.00 115.00   1.00   55.29    --  110.01 -30.00  90.00   67
 12  \w    119.00 165.00   1.00   55.29    --  110.01  30.00-120.00   46
 13  \w     34.00  59.00   1.00   55.29    --  110.01 -94.00 -90.00   25
 14  \w     76.00 110.00   1.00   55.29    --  110.01 -94.00 -90.00   34
 15  \w    102.00 127.00   1.00   55.29    --  110.01 125.00 150.00   25
 16  \w     88.00 114.00   1.00   55.29    --  110.01-122.00 154.00   26
 17  \w    107.00 175.00   1.00   55.29    --  110.01  45.00  30.00   68
 18  \w     79.00 145.00   1.00   55.29    --  110.01 151.00  37.00   66
 19  \w     36.00 141.00   1.00   55.29    --  110.01 -77.00  60.00  105
;
_diffrn_measurement_device 'four-circle diffractometer'
_diffrn_measurement_device_type 'SuperNova, Dual, Cu at home/near, Atlas'
_diffrn_measurement_method '\w scans'
_diffrn_orient_matrix_type 'CrysAlisPro convention (1999,Acta A55,543-557)'
_diffrn_orient_matrix_UB_11 -0.0352677000
_diffrn_orient_matrix_UB_12 0.2769990000
_diffrn_orient_matrix_UB_13 0.0004528000
_diffrn_orient_matrix_UB_21 0.1226958000
_diffrn_orient_matrix_UB_22 0.0755010000
_diffrn_orient_matrix_UB_23 0.0245245000
_diffrn_orient_matrix_UB_31 0.0178146000
_diffrn_orient_matrix_UB_32 0.0292937000
_diffrn_orient_matrix_UB_33 -0.0674591000
_diffrn_radiation_monochromator mirror
_diffrn_radiation_probe x-ray
_diffrn_radiation_type 'Cu K\a'
_diffrn_radiation_wavelength 1.54184
_diffrn_reflns_av_R_equivalents 0.0237
_diffrn_reflns_av_unetI/netI 0.0355
_diffrn_reflns_Laue_measured_fraction_full 0.999
_diffrn_reflns_Laue_measured_fraction_max 0.979
_diffrn_reflns_limit_h_max 15
_diffrn_reflns_limit_h_min -15
_diffrn_reflns_limit_k_max 6
_diffrn_reflns_limit_k_min -6
_diffrn_reflns_limit_l_max 18
_diffrn_reflns_limit_l_min -27
_diffrn_reflns_number 9628
_diffrn_reflns_point_group_measured_fraction_full 0.996
_diffrn_reflns_point_group_measured_fraction_max 0.961
_diffrn_reflns_theta_full 67.684
_diffrn_reflns_theta_max 75.059
_diffrn_reflns_theta_min 3.700
_diffrn_source 'micro-focus sealed X-ray tube'
_diffrn_source_type 'SuperNova (Cu) X-ray Source'
_exptl_absorpt_coefficient_mu 4.102
_exptl_absorpt_correction_T_max 1.000
_exptl_absorpt_correction_T_min 0.539
_exptl_absorpt_correction_type gaussian
_exptl_absorpt_process_details
;
CrysAlisPro 1.171.40.67a (Rigaku Oxford Diffraction, 2019)
Numerical absorption correction based on gaussian integration over
			a multifaceted crystal model
Empirical absorption correction using spherical harmonics,
 implemented in SCALE3 ABSPACK scaling algorithm.
;
_exptl_crystal_colour colourless
_exptl_crystal_colour_primary colourless
_exptl_crystal_density_diffrn 1.386
_exptl_crystal_description needle
_exptl_crystal_F_000 596
_exptl_crystal_size_max 0.411
_exptl_crystal_size_mid 0.052
_exptl_crystal_size_min 0.045
_refine_diff_density_max 0.327
_refine_diff_density_min -0.496
_refine_diff_density_rms 0.042
_refine_ls_abs_structure_details
;
 Flack x determined using 1827 quotients [(I+)-(I-)]/[(I+)+(I-)]
 (Parsons, Flack and Wagner, Acta Cryst. B69 (2013) 249-259).
;
_refine_ls_abs_structure_Flack -0.003(9)
_refine_ls_extinction_method none
_refine_ls_goodness_of_fit_ref 1.045
_refine_ls_hydrogen_treatment constr
_refine_ls_matrix_type full
_refine_ls_number_parameters 344
_refine_ls_number_reflns 5556
_refine_ls_number_restraints 49
_refine_ls_restrained_S_all 1.042
_refine_ls_R_factor_all 0.0532
_refine_ls_R_factor_gt 0.0457
_refine_ls_shift/su_max 0.001
_refine_ls_shift/su_mean 0.000
_refine_ls_structure_factor_coef Fsqd
_refine_ls_weighting_details 'w=1/[\s^2^(Fo^2^)+(0.0452P)^2^+0.4413P] where P=(Fo^2^+2Fc^2^)/3'
_refine_ls_weighting_scheme calc
_refine_ls_wR_factor_gt 0.1139
_refine_ls_wR_factor_ref 0.1205
_reflns_Friedel_coverage 0.765
_reflns_Friedel_fraction_full 0.993
_reflns_Friedel_fraction_max 0.938
_reflns_number_gt 4885
_reflns_number_total 5556
_reflns_threshold_expression 'I > 2\s(I)'
_cod_data_source_file d3ob01023f2.cif
_cod_data_source_block el1345b
_cod_depositor_comments 'Adding full bibliography for 7159515--7159516.cif.'
_cod_database_code 7159516
_shelx_shelxl_version_number 2018/3
_chemical_oxdiff_formula 'C30 H20 Cl4 N2 O2'
_chemical_oxdiff_usercomment colorless
_shelx_space_group_comment
;
The symmetry employed for this shelxl refinement is uniquely defined
by the following loop, which should always be used as a source of
symmetry information in preference to the above space-group names.
They are only intended as comments.
;
_shelx_estimated_absorpt_t_max 0.837
_shelx_estimated_absorpt_t_min 0.283
_reflns_odcompleteness_completeness 99.93
_reflns_odcompleteness_iscentric 1
_reflns_odcompleteness_theta 66.97
_olex2_refinement_description
;
1. Fixed Uiso
 At 1.2 times of:
  All C(H) groups, All C(H,H) groups, All N(H) groups
 At 1.5 times of:
  All C(H,H,H) groups
2. Rigid bond restraints
 C10, C11, C12, C13, C14, C15
 with sigma for 1-2 distances of 0.01 and sigma for 1-3 distances of 0.01
3. Uiso/Uaniso restraints and constraints
C10 \\sim C11 \\sim C12 \\sim C13 \\sim C14 \\sim C15: within 1.7A with sigma
of 0.04 and sigma for terminal atoms of 0.08 within 1.7A
4.a Secondary CH2 refined with riding coordinates:
 C9(H9A,H9B)
4.b Aromatic/amide H refined with riding coordinates:
 N2(H2), C4(H4), C5(H5), C6(H6), C7(H7), C12(H12), C13(H13), C14(H14),
 C24(H24), C26(H26), C27(H27), C28(H28), C31(H31), C33(H33), C35(H35)
4.c Idealised Me refined as rotating group:
 C29(H29A,H29B,H29C)
;
_olex2_submission_special_instructions 'No special instructions were received'
_oxdiff_exptl_absorpt_empirical_details
;
Empirical correction (ABSPACK) includes:
- Absorption correction using spherical harmonics
- Frame scaling
;
_oxdiff_exptl_absorpt_empirical_full_max 1.332
_oxdiff_exptl_absorpt_empirical_full_min 0.696

loop_
_space_group_symop_operation_xyz
'x, y, z'
'-x, y+1/2, -z'

loop_
_atom_site_label
_atom_site_type_symbol
_atom_site_fract_x
_atom_site_fract_y
_atom_site_fract_z
_atom_site_U_iso_or_equiv
_atom_site_adp_type
_atom_site_occupancy
_atom_site_site_symmetry_order
_atom_site_calc_flag
_atom_site_refinement_flags_posn
_atom_site_refinement_flags_adp
_atom_site_refinement_flags_occupancy
_atom_site_disorder_assembly
_atom_site_disorder_group
Cl1 Cl 0.11707(13) 0.4642(5) 0.08891(10) 0.1170(7) Uani 1 1 d . . . . .
Cl2 Cl 0.53305(14) 0.8517(4) 0.09841(7) 0.1006(6) Uani 1 1 d . . . . .
Cl3 Cl 0.94488(16) 1.0398(4) 0.13684(9) 0.1141(7) Uani 1 1 d . . . . .
Cl4 Cl 0.99056(10) 0.3282(3) 0.31280(7) 0.0807(4) Uani 1 1 d . . . . .
O1 O 0.5856(2) 0.3921(5) 0.21311(14) 0.0586(7) Uani 1 1 d . . . . .
O2 O 0.8767(3) -0.1437(8) 0.49426(18) 0.0860(11) Uani 1 1 d . . . . .
N1 N 0.4219(3) 0.6156(6) 0.19960(15) 0.0463(7) Uani 1 1 d . . . . .
N2 N 0.6495(3) 0.9097(6) 0.26907(17) 0.0518(8) Uani 1 1 d . . . . .
H2 H 0.638365 1.068633 0.269897 0.062 Uiso 1 1 calc R U . . .
C1 C 0.5273(3) 0.5550(7) 0.22934(17) 0.0451(8) Uani 1 1 d . . . . .
C2 C 0.5622(3) 0.7442(7) 0.28403(18) 0.0444(8) Uani 1 1 d . . . . .
C3 C 0.4550(3) 0.8906(7) 0.28106(17) 0.0450(8) Uani 1 1 d . . . . .
C4 C 0.4299(4) 1.0755(9) 0.3196(2) 0.0582(10) Uani 1 1 d . . . . .
H4 H 0.482512 1.129608 0.353675 0.070 Uiso 1 1 calc R U . . .
C5 C 0.3230(4) 1.1799(10) 0.3060(3) 0.0690(13) Uani 1 1 d . . . . .
H5 H 0.304000 1.306405 0.331272 0.083 Uiso 1 1 calc R U . . .
C6 C 0.2454(4) 1.0988(10) 0.2560(2) 0.0678(12) Uani 1 1 d . . . . .
H6 H 0.175047 1.173291 0.247575 0.081 Uiso 1 1 calc R U . . .
C7 C 0.2695(3) 0.9079(9) 0.2175(2) 0.0580(10) Uani 1 1 d . . . . .
H7 H 0.216223 0.849988 0.184237 0.070 Uiso 1 1 calc R U . . .
C8 C 0.3763(3) 0.8076(7) 0.23088(17) 0.0433(7) Uani 1 1 d . . . . .
C9 C 0.3687(4) 0.4909(8) 0.1424(2) 0.0564(10) Uani 1 1 d . . . . .
H9A H 0.308390 0.386570 0.151065 0.068 Uiso 1 1 calc R U . . .
H9B H 0.423099 0.382006 0.128774 0.068 Uiso 1 1 calc R U . . .
C10 C 0.3223(4) 0.6677(9) 0.09007(19) 0.0571(10) Uani 1 1 d . U . . .
C11 C 0.2090(5) 0.6675(12) 0.0624(2) 0.0801(15) Uani 1 1 d . U . . .
C12 C 0.1662(8) 0.826(2) 0.0139(3) 0.128(3) Uani 1 1 d . U . . .
H12 H 0.090448 0.820453 -0.004008 0.153 Uiso 1 1 calc R U . . .
C13 C 0.2352(11) 0.990(2) -0.0077(4) 0.147(4) Uani 1 1 d . U . . .
H13 H 0.206238 1.098577 -0.040146 0.176 Uiso 1 1 calc R U . . .
C14 C 0.3481(9) 0.9979(17) 0.0183(3) 0.127(3) Uani 1 1 d . U . . .
H14 H 0.395156 1.109857 0.003313 0.153 Uiso 1 1 calc R U . . .
C15 C 0.3906(5) 0.8371(11) 0.0668(2) 0.0749(13) Uani 1 1 d . U . . .
C21 C 0.5979(3) 0.6129(7) 0.3434(2) 0.0508(9) Uani 1 1 d . . . . .
C22 C 0.6277(4) 0.5038(8) 0.39136(19) 0.0542(9) Uani 1 1 d . . . . .
C23 C 0.6699(3) 0.3556(8) 0.44559(18) 0.0542(9) Uani 1 1 d . . . . .
C24 C 0.7522(4) 0.1775(9) 0.4417(2) 0.0589(10) Uani 1 1 d . . . . .
H24 H 0.778002 0.157396 0.404694 0.071 Uiso 1 1 calc R U . . .
C25 C 0.7955(4) 0.0304(10) 0.4930(2) 0.0650(11) Uani 1 1 d . . . . .
C26 C 0.7561(5) 0.0596(13) 0.5470(3) 0.0871(17) Uani 1 1 d . . . . .
H26 H 0.785426 -0.037313 0.581659 0.105 Uiso 1 1 calc R U . . .
C27 C 0.6741(6) 0.2295(16) 0.5504(3) 0.104(2) Uani 1 1 d . . . . .
H27 H 0.646825 0.243705 0.587157 0.124 Uiso 1 1 calc R U . . .
C28 C 0.6303(5) 0.3820(12) 0.5002(2) 0.0816(15) Uani 1 1 d . . . . .
H28 H 0.575369 0.499744 0.503365 0.098 Uiso 1 1 calc R U . . .
C29 C 0.9237(6) -0.1719(16) 0.4416(3) 0.106(2) Uani 1 1 d . . . . .
H29A H 0.865718 -0.207626 0.406281 0.159 Uiso 1 1 calc R U . . .
H29B H 0.976437 -0.307414 0.447964 0.159 Uiso 1 1 calc R U . . .
H29C H 0.961283 -0.020016 0.434299 0.159 Uiso 1 1 calc R U . . .
C30 C 0.7492(3) 0.8269(8) 0.25361(18) 0.0480(8) Uani 1 1 d . . . . .
C31 C 0.7917(4) 0.9534(8) 0.2078(2) 0.0556(9) Uani 1 1 d . . . . .
H31 H 0.751932 1.085155 0.186210 0.067 Uiso 1 1 calc R U . . .
C32 C 0.8936(4) 0.8815(10) 0.1948(2) 0.0670(12) Uani 1 1 d . . . . .
C33 C 0.9570(4) 0.6889(10) 0.2253(2) 0.0660(12) Uani 1 1 d . . . . .
H33 H 1.025720 0.644469 0.215908 0.079 Uiso 1 1 calc R U . . .
C34 C 0.9133(3) 0.5661(9) 0.2703(2) 0.0586(10) Uani 1 1 d . . . . .
C35 C 0.8105(3) 0.6263(8) 0.2841(2) 0.0541(9) Uani 1 1 d . . . . .
H35 H 0.782133 0.533778 0.313588 0.065 Uiso 1 1 calc R U . . .

loop_
_atom_site_aniso_label
_atom_site_aniso_U_11
_atom_site_aniso_U_22
_atom_site_aniso_U_33
_atom_site_aniso_U_23
_atom_site_aniso_U_13
_atom_site_aniso_U_12
Cl1 0.0618(8) 0.1621(19) 0.1188(13) -0.0333(12) -0.0030(8) -0.0240(10)
Cl2 0.1027(10) 0.1270(14) 0.0832(8) -0.0171(9) 0.0457(8) -0.0396(11)
Cl3 0.1059(12) 0.1321(15) 0.1222(13) 0.0477(12) 0.0665(11) 0.0176(11)
Cl4 0.0601(6) 0.0890(9) 0.0917(8) 0.0122(7) 0.0113(6) 0.0328(6)
O1 0.0597(16) 0.0427(14) 0.0719(18) -0.0024(13) 0.0085(14) 0.0205(13)
O2 0.089(3) 0.086(3) 0.079(2) 0.020(2) 0.0061(19) 0.025(2)
N1 0.0422(15) 0.0462(17) 0.0495(16) -0.0001(13) 0.0061(13) 0.0065(13)
N2 0.0435(16) 0.0386(15) 0.076(2) 0.0075(15) 0.0170(15) 0.0047(12)
C1 0.0460(19) 0.0363(17) 0.052(2) 0.0065(15) 0.0073(16) 0.0071(14)
C2 0.0421(18) 0.0372(16) 0.054(2) 0.0030(15) 0.0103(15) 0.0048(14)
C3 0.0400(17) 0.0443(18) 0.0523(19) 0.0038(16) 0.0132(15) 0.0037(14)
C4 0.056(2) 0.056(2) 0.064(2) -0.011(2) 0.0169(19) -0.0014(19)
C5 0.064(3) 0.067(3) 0.083(3) -0.016(2) 0.033(2) 0.008(2)
C6 0.048(2) 0.076(3) 0.085(3) -0.002(3) 0.027(2) 0.020(2)
C7 0.0390(19) 0.073(3) 0.064(2) 0.002(2) 0.0135(17) 0.0085(18)
C8 0.0399(17) 0.0442(17) 0.0477(18) 0.0041(15) 0.0136(14) 0.0040(15)
C9 0.055(2) 0.051(2) 0.060(2) -0.0028(18) 0.0032(19) -0.0024(18)
C10 0.065(2) 0.059(2) 0.045(2) -0.0046(18) 0.0065(18) 0.010(2)
C11 0.074(3) 0.094(4) 0.063(3) -0.015(3) -0.010(2) 0.014(3)
C12 0.140(6) 0.146(7) 0.074(4) -0.007(4) -0.038(4) 0.053(6)
C13 0.228(10) 0.128(7) 0.068(4) 0.032(4) -0.011(5) 0.057(7)
C14 0.210(8) 0.107(5) 0.066(4) 0.028(4) 0.029(5) 0.004(6)
C15 0.103(4) 0.071(3) 0.051(2) -0.001(2) 0.017(2) 0.002(3)
C21 0.046(2) 0.046(2) 0.060(2) 0.0020(17) 0.0077(17) 0.0013(16)
C22 0.052(2) 0.056(2) 0.053(2) 0.0028(18) 0.0041(17) -0.0006(18)
C23 0.054(2) 0.055(2) 0.051(2) 0.0041(19) 0.0032(16) -0.0067(19)
C24 0.063(3) 0.063(2) 0.048(2) 0.0031(19) 0.0045(19) -0.001(2)
C25 0.063(3) 0.068(3) 0.061(3) 0.011(2) 0.003(2) 0.001(2)
C26 0.100(4) 0.100(4) 0.063(3) 0.031(3) 0.017(3) 0.014(4)
C27 0.124(6) 0.137(6) 0.057(3) 0.022(3) 0.035(3) 0.029(5)
C28 0.090(4) 0.092(4) 0.068(3) 0.015(3) 0.027(3) 0.019(3)
C29 0.114(5) 0.117(5) 0.084(4) -0.002(4) 0.009(4) 0.055(5)
C30 0.0397(17) 0.0480(18) 0.057(2) 0.0019(18) 0.0099(15) 0.0024(16)
C31 0.050(2) 0.052(2) 0.065(2) 0.0063(19) 0.0107(18) 0.0025(17)
C32 0.060(2) 0.075(3) 0.070(3) 0.005(2) 0.024(2) 0.001(2)
C33 0.049(2) 0.078(3) 0.076(3) -0.002(2) 0.022(2) 0.010(2)
C34 0.044(2) 0.064(2) 0.065(2) -0.001(2) 0.0040(18) 0.0102(18)
C35 0.046(2) 0.056(2) 0.061(2) 0.0035(19) 0.0116(17) 0.0077(18)

loop_
_atom_type_symbol
_atom_type_description
_atom_type_scat_dispersion_real
_atom_type_scat_dispersion_imag
_atom_type_scat_source
C C 0.0181 0.0091 'International Tables Vol C Tables 4.2.6.8 and 6.1.1.4'
H H 0.0000 0.0000 'International Tables Vol C Tables 4.2.6.8 and 6.1.1.4'
Cl Cl 0.3639 0.7018 'International Tables Vol C Tables 4.2.6.8 and 6.1.1.4'
N N 0.0311 0.0180 'International Tables Vol C Tables 4.2.6.8 and 6.1.1.4'
O O 0.0492 0.0322 'International Tables Vol C Tables 4.2.6.8 and 6.1.1.4'

loop_
_exptl_crystal_face_index_h
_exptl_crystal_face_index_k
_exptl_crystal_face_index_l
_exptl_crystal_face_perp_dist
1 0 -5 0.0348
-1 0 5 0.0168
0 1 0 0.2135
0 -1 0 0.1975
5 0 1 0.0141
-5 0 -1 0.0311

loop_
_geom_angle_atom_site_label_1
_geom_angle_atom_site_label_2
_geom_angle_atom_site_label_3
_geom_angle
_geom_angle_site_symmetry_1
_geom_angle_site_symmetry_3
_geom_angle_publ_flag
C25 O2 C29 118.2(4) . . ?
C1 N1 C8 111.4(3) . . ?
C1 N1 C9 121.6(3) . . ?
C8 N1 C9 127.0(3) . . ?
C2 N2 H2 117.8 . . ?
C30 N2 H2 117.8 . . ?
C30 N2 C2 124.4(3) . . ?
O1 C1 N1 125.4(4) . . ?
O1 C1 C2 126.8(3) . . ?
N1 C1 C2 107.7(3) . . ?
N2 C2 C1 108.7(3) . . ?
N2 C2 C3 109.6(3) . . ?
C3 C2 C1 101.4(3) . . ?
C21 C2 N2 112.5(3) . . ?
C21 C2 C1 111.1(3) . . ?
C21 C2 C3 113.0(3) . . ?
C4 C3 C2 129.7(4) . . ?
C4 C3 C8 121.1(4) . . ?
C8 C3 C2 109.2(3) . . ?
C3 C4 H4 121.1 . . ?
C3 C4 C5 117.8(4) . . ?
C5 C4 H4 121.1 . . ?
C4 C5 H5 119.5 . . ?
C6 C5 C4 121.0(4) . . ?
C6 C5 H5 119.5 . . ?
C5 C6 H6 119.3 . . ?
C5 C6 C7 121.5(4) . . ?
C7 C6 H6 119.3 . . ?
C6 C7 H7 121.4 . . ?
C8 C7 C6 117.2(4) . . ?
C8 C7 H7 121.4 . . ?
C3 C8 N1 110.0(3) . . ?
C3 C8 C7 121.4(4) . . ?
C7 C8 N1 128.5(4) . . ?
N1 C9 H9A 108.8 . . ?
N1 C9 H9B 108.8 . . ?
N1 C9 C10 114.0(4) . . ?
H9A C9 H9B 107.7 . . ?
C10 C9 H9A 108.8 . . ?
C10 C9 H9B 108.8 . . ?
C11 C10 C9 121.6(5) . . ?
C15 C10 C9 121.5(4) . . ?
C15 C10 C11 116.9(5) . . ?
C10 C11 Cl1 120.2(5) . . ?
C12 C11 Cl1 117.9(6) . . ?
C12 C11 C10 121.9(7) . . ?
C11 C12 H12 120.1 . . ?
C13 C12 C11 119.7(8) . . ?
C13 C12 H12 120.1 . . ?
C12 C13 H13 119.8 . . ?
C12 C13 C14 120.5(7) . . ?
C14 C13 H13 119.8 . . ?
C13 C14 H14 120.3 . . ?
C13 C14 C15 119.4(8) . . ?
C15 C14 H14 120.3 . . ?
C10 C15 Cl2 120.3(4) . . ?
C14 C15 Cl2 118.2(6) . . ?
C14 C15 C10 121.5(7) . . ?
C22 C21 C2 179.2(5) . . ?
C21 C22 C23 174.0(5) . . ?
C24 C23 C22 118.1(4) . . ?
C28 C23 C22 122.0(4) . . ?
C28 C23 C24 119.8(4) . . ?
C23 C24 H24 119.9 . . ?
C25 C24 C23 120.1(4) . . ?
C25 C24 H24 119.9 . . ?
O2 C25 C24 124.6(5) . . ?
O2 C25 C26 115.9(5) . . ?
C26 C25 C24 119.5(5) . . ?
C25 C26 H26 119.8 . . ?
C27 C26 C25 120.4(5) . . ?
C27 C26 H26 119.8 . . ?
C26 C27 H27 119.3 . . ?
C26 C27 C28 121.4(5) . . ?
C28 C27 H27 119.3 . . ?
C23 C28 C27 118.7(5) . . ?
C23 C28 H28 120.7 . . ?
C27 C28 H28 120.7 . . ?
O2 C29 H29A 109.5 . . ?
O2 C29 H29B 109.5 . . ?
O2 C29 H29C 109.5 . . ?
H29A C29 H29B 109.5 . . ?
H29A C29 H29C 109.5 . . ?
H29B C29 H29C 109.5 . . ?
N2 C30 C35 122.4(4) . . ?
C31 C30 N2 119.0(4) . . ?
C31 C30 C35 118.6(4) . . ?
C30 C31 H31 120.4 . . ?
C32 C31 C30 119.3(4) . . ?
C32 C31 H31 120.4 . . ?
C31 C32 Cl3 118.7(4) . . ?
C33 C32 Cl3 118.0(4) . . ?
C33 C32 C31 123.3(4) . . ?
C32 C33 H33 121.8 . . ?
C34 C33 C32 116.4(4) . . ?
C34 C33 H33 121.8 . . ?
C33 C34 Cl4 119.2(3) . . ?
C33 C34 C35 122.7(4) . . ?
C35 C34 Cl4 118.1(4) . . ?
C30 C35 H35 120.1 . . ?
C34 C35 C30 119.7(4) . . ?
C34 C35 H35 120.1 . . ?

loop_
_geom_bond_atom_site_label_1
_geom_bond_atom_site_label_2
_geom_bond_distance
_geom_bond_site_symmetry_2
_geom_bond_publ_flag
Cl1 C11 1.738(7) . ?
Cl2 C15 1.740(6) . ?
Cl3 C32 1.737(5) . ?
Cl4 C34 1.740(5) . ?
O1 C1 1.218(5) . ?
O2 C25 1.354(6) . ?
O2 C29 1.389(7) . ?
N1 C1 1.362(5) . ?
N1 C8 1.405(5) . ?
N1 C9 1.455(5) . ?
N2 H2 0.8600 . ?
N2 C2 1.467(5) . ?
N2 C30 1.394(5) . ?
C1 C2 1.561(5) . ?
C2 C3 1.512(5) . ?
C2 C21 1.466(6) . ?
C3 C4 1.371(6) . ?
C3 C8 1.383(5) . ?
C4 H4 0.9300 . ?
C4 C5 1.395(7) . ?
C5 H5 0.9300 . ?
C5 C6 1.370(7) . ?
C6 H6 0.9300 . ?
C6 C7 1.389(7) . ?
C7 H7 0.9300 . ?
C7 C8 1.384(5) . ?
C9 H9A 0.9700 . ?
C9 H9B 0.9700 . ?
C9 C10 1.507(6) . ?
C10 C11 1.395(7) . ?
C10 C15 1.391(7) . ?
C11 C12 1.378(10) . ?
C12 H12 0.9300 . ?
C12 C13 1.363(14) . ?
C13 H13 0.9300 . ?
C13 C14 1.383(14) . ?
C14 H14 0.9300 . ?
C14 C15 1.385(9) . ?
C21 C22 1.194(6) . ?
C22 C23 1.436(6) . ?
C23 C24 1.396(6) . ?
C23 C28 1.380(7) . ?
C24 H24 0.9300 . ?
C24 C25 1.387(6) . ?
C25 C26 1.369(8) . ?
C26 H26 0.9300 . ?
C26 C27 1.362(9) . ?
C27 H27 0.9300 . ?
C27 C28 1.388(8) . ?
C28 H28 0.9300 . ?
C29 H29A 0.9600 . ?
C29 H29B 0.9600 . ?
C29 H29C 0.9600 . ?
C30 C31 1.388(6) . ?
C30 C35 1.399(6) . ?
C31 H31 0.9300 . ?
C31 C32 1.380(6) . ?
C32 C33 1.379(7) . ?
C33 H33 0.9300 . ?
C33 C34 1.372(7) . ?
C34 C35 1.381(6) . ?
C35 H35 0.9300 . ?

loop_
_geom_torsion_atom_site_label_1
_geom_torsion_atom_site_label_2
_geom_torsion_atom_site_label_3
_geom_torsion_atom_site_label_4
_geom_torsion
_geom_torsion_site_symmetry_1
_geom_torsion_site_symmetry_2
_geom_torsion_site_symmetry_3
_geom_torsion_site_symmetry_4
_geom_torsion_publ_flag
Cl1 C11 C12 C13 179.1(7) . . . . ?
Cl3 C32 C33 C34 -179.3(4) . . . . ?
Cl4 C34 C35 C30 176.0(3) . . . . ?
O1 C1 C2 N2 65.6(5) . . . . ?
O1 C1 C2 C3 -179.0(4) . . . . ?
O1 C1 C2 C21 -58.7(5) . . . . ?
O2 C25 C26 C27 -179.8(6) . . . . ?
N1 C1 C2 N2 -110.0(3) . . . . ?
N1 C1 C2 C3 5.4(4) . . . . ?
N1 C1 C2 C21 125.7(3) . . . . ?
N1 C9 C10 C11 -120.9(5) . . . . ?
N1 C9 C10 C15 59.8(6) . . . . ?
N2 C2 C3 C4 -69.4(5) . . . . ?
N2 C2 C3 C8 111.5(4) . . . . ?
N2 C30 C31 C32 176.3(4) . . . . ?
N2 C30 C35 C34 -174.6(4) . . . . ?
C1 N1 C8 C3 3.7(4) . . . . ?
C1 N1 C8 C7 -175.4(4) . . . . ?
C1 N1 C9 C10 -128.1(4) . . . . ?
C1 C2 C3 C4 175.8(4) . . . . ?
C1 C2 C3 C8 -3.2(4) . . . . ?
C2 N2 C30 C31 141.8(4) . . . . ?
C2 N2 C30 C35 -40.6(6) . . . . ?
C2 C3 C4 C5 -179.9(4) . . . . ?
C2 C3 C8 N1 0.1(4) . . . . ?
C2 C3 C8 C7 179.3(4) . . . . ?
C3 C4 C5 C6 0.4(7) . . . . ?
C4 C3 C8 N1 -179.0(4) . . . . ?
C4 C3 C8 C7 0.1(6) . . . . ?
C4 C5 C6 C7 1.0(8) . . . . ?
C5 C6 C7 C8 -1.7(7) . . . . ?
C6 C7 C8 N1 -179.8(4) . . . . ?
C6 C7 C8 C3 1.2(6) . . . . ?
C8 N1 C1 O1 178.6(4) . . . . ?
C8 N1 C1 C2 -5.7(4) . . . . ?
C8 N1 C9 C10 51.2(6) . . . . ?
C8 C3 C4 C5 -0.9(6) . . . . ?
C9 N1 C1 O1 -2.0(6) . . . . ?
C9 N1 C1 C2 173.7(3) . . . . ?
C9 N1 C8 C3 -175.7(4) . . . . ?
C9 N1 C8 C7 5.3(6) . . . . ?
C9 C10 C11 Cl1 1.2(7) . . . . ?
C9 C10 C11 C12 -179.0(6) . . . . ?
C9 C10 C15 Cl2 -0.7(6) . . . . ?
C9 C10 C15 C14 179.3(6) . . . . ?
C10 C11 C12 C13 -0.7(11) . . . . ?
C11 C10 C15 Cl2 179.9(4) . . . . ?
C11 C10 C15 C14 -0.1(8) . . . . ?
C11 C12 C13 C14 0.6(14) . . . . ?
C12 C13 C14 C15 -0.3(14) . . . . ?
C13 C14 C15 Cl2 -180.0(7) . . . . ?
C13 C14 C15 C10 0.0(12) . . . . ?
C15 C10 C11 Cl1 -179.4(4) . . . . ?
C15 C10 C11 C12 0.4(8) . . . . ?
C21 C2 C3 C4 56.9(5) . . . . ?
C21 C2 C3 C8 -122.2(4) . . . . ?
C22 C23 C24 C25 179.9(4) . . . . ?
C22 C23 C28 C27 179.1(6) . . . . ?
C23 C24 C25 O2 -178.7(5) . . . . ?
C23 C24 C25 C26 0.7(8) . . . . ?
C24 C23 C28 C27 0.1(9) . . . . ?
C24 C25 C26 C27 0.7(10) . . . . ?
C25 C26 C27 C28 -1.7(12) . . . . ?
C26 C27 C28 C23 1.3(11) . . . . ?
C28 C23 C24 C25 -1.1(7) . . . . ?
C29 O2 C25 C24 2.7(9) . . . . ?
C29 O2 C25 C26 -176.8(7) . . . . ?
C30 N2 C2 C1 -54.7(5) . . . . ?
C30 N2 C2 C3 -164.6(4) . . . . ?
C30 N2 C2 C21 68.8(5) . . . . ?
C30 C31 C32 Cl3 179.4(4) . . . . ?
C30 C31 C32 C33 -0.3(8) . . . . ?
C31 C30 C35 C34 2.9(6) . . . . ?
C31 C32 C33 C34 0.5(8) . . . . ?
C32 C33 C34 Cl4 -177.7(4) . . . . ?
C32 C33 C34 C35 1.2(8) . . . . ?
C33 C34 C35 C30 -2.9(7) . . . . ?
C35 C30 C31 C32 -1.4(6) . . . . ?

loop_
_exptl_oxdiff_crystal_face_indexfrac_h
_exptl_oxdiff_crystal_face_indexfrac_k
_exptl_oxdiff_crystal_face_indexfrac_l
_exptl_oxdiff_crystal_face_x
_exptl_oxdiff_crystal_face_y
_exptl_oxdiff_crystal_face_z
0.9994 -0.0001 -4.9998 -0.0375 -0.0000 0.3551
-0.9994 0.0001 4.9998 0.0375 0.0000 -0.3551
0.0003 1.0004 -0.0016 0.2771 0.0755 0.0294
-0.0003 -1.0004 0.0016 -0.2771 -0.0755 -0.0294
5.0037 0.0005 1.0021 -0.1759 0.6385 0.0216
-5.0037 -0.0005 -1.0021 0.1759 -0.6385 -0.0216
